data_1516969
loop_
_publ_author_name
'Li, Lijun'
'Su, Cunxiang'
'Liu, Xiaoqin'
'Tian, Hua'
'Shi, Yian'

_publ_section_title
;
 Catalytic Asymmetric Intermolecular Bromoesterification of
 Unfunctionalized Olefins.
;
_journal_issue 14
_journal_name_full 'Organic letters'
_journal_page_first 3728
_journal_paper_doi 10.1021/ol501542r
_journal_volume 16
_journal_year 2014
_chemical_absolute_configuration rmad
_chemical_formula_moiety 'C10 H11 Br O'
_chemical_formula_sum 'C10 H11 Br O'
_chemical_formula_weight 227.10
_chemical_name_systematic
;
 ?
;
_space_group_crystal_system monoclinic
_space_group_IT_number 4
_space_group_name_Hall 'P 2yb'
_space_group_name_H-M_alt 'P 1 21 1'
_symmetry_space_group_name_Hall 'P 2yb'
_symmetry_space_group_name_H-M 'P 1 21 1'
_atom_sites_solution_hydrogens mixed
_audit_creation_date 2014-01-23
_audit_creation_method
;
Olex2 1.2
(compiled 2013.12.10 svn.r2850 for OlexSys, GUI svn.r4736)
;
_cell_angle_alpha 90
_cell_angle_beta 107.296(3)
_cell_angle_gamma 90
_cell_formula_units_Z 4
_cell_length_a 10.488(3)
_cell_length_b 8.970(2)
_cell_length_c 10.599(3)
_cell_measurement_reflns_used 3110
_cell_measurement_temperature 173.1500
_cell_measurement_theta_max 27.4820
_cell_measurement_theta_min 2.0338
_cell_volume 952.0(4)
_computing_cell_refinement 'CrystalClear (Rigaku Inc., 2007)'
_computing_data_collection 'CrystalClear (Rigaku Inc., 2007)'
_computing_data_reduction 'CrystalClear (Rigaku Inc., 2007)'
_computing_molecular_graphics 'Olex2 (Dolomanov et al., 2009)'
_computing_publication_material 'Olex2 (Dolomanov et al., 2009)'
_computing_structure_refinement 'XL (Sheldrick, 2008)'
_computing_structure_solution
;
'XS (Sheldrick, 2008)'
;
_diffrn_ambient_temperature 173.1500
_diffrn_detector_area_resol_mean 28.5714
_diffrn_measured_fraction_theta_full 0.998
_diffrn_measured_fraction_theta_max 0.995
_diffrn_measurement_device
;
Saturn724+ (2x2 bin mode)
;
_diffrn_measurement_device_details
;
AFC10: Fixed Chi 2 circle
;
_diffrn_measurement_device_type 'Saturn724+ CCD'
_diffrn_measurement_method '\w scans at fixed \c = 45\%'
_diffrn_orient_matrix_type d*Trek
_diffrn_orient_matrix_UB_11 0.0993
_diffrn_orient_matrix_UB_12 0.0014
_diffrn_orient_matrix_UB_13 0.0109
_diffrn_orient_matrix_UB_21 0.0007
_diffrn_orient_matrix_UB_22 -0.1112
_diffrn_orient_matrix_UB_23 0.0073
_diffrn_orient_matrix_UB_31 0.0396
_diffrn_orient_matrix_UB_32 -0.0057
_diffrn_orient_matrix_UB_33 -0.0904
_diffrn_radiation_detector CCD
_diffrn_radiation_monochromator 'Graphite Monochromator'
_diffrn_radiation_type MoK\a
_diffrn_radiation_wavelength 0.71073
_diffrn_reflns_av_R_equivalents 0.0547
_diffrn_reflns_av_unetI/netI 0.0481
_diffrn_reflns_Laue_measured_fraction_full 0.998
_diffrn_reflns_Laue_measured_fraction_max 0.995
_diffrn_reflns_limit_h_max 13
_diffrn_reflns_limit_h_min -13
_diffrn_reflns_limit_k_max 11
_diffrn_reflns_limit_k_min -11
_diffrn_reflns_limit_l_max 13
_diffrn_reflns_limit_l_min -13
_diffrn_reflns_number 11379
_diffrn_reflns_point_group_measured_fraction_full 0.945
_diffrn_reflns_point_group_measured_fraction_max 0.930
_diffrn_reflns_theta_full 26.000
_diffrn_reflns_theta_max 27.481
_diffrn_reflns_theta_min 2.012
_diffrn_source 'Sealed Tube'
_diffrn_source_current 30.0000
_diffrn_source_power 1.5000
_diffrn_source_voltage 50.0000
_exptl_absorpt_coefficient_mu 4.266
_exptl_absorpt_correction_T_max 1.0000
_exptl_absorpt_correction_T_min 0.2364
_exptl_absorpt_correction_type multi-scan
_exptl_absorpt_process_details 'CrystalClear (Rigaku Inc., 2007)'
_exptl_crystal_colour Colorless
_exptl_crystal_density_diffrn 1.584
_exptl_crystal_description rod
_exptl_crystal_F_000 456
_exptl_crystal_size_max 0.47
_exptl_crystal_size_mid 0.16
_exptl_crystal_size_min 0.06
_refine_diff_density_max 0.543
_refine_diff_density_min -0.397
_refine_diff_density_rms 0.066
_refine_ls_abs_structure_details
;
 Flack x determined using 1492 quotients [(I+)-(I-)]/[(I+)+(I-)]
 (Parsons and Flack (2004), Acta Cryst. A60, s61).
;
_refine_ls_abs_structure_Flack 0.004(8)
_refine_ls_extinction_method none
_refine_ls_goodness_of_fit_ref 1.081
_refine_ls_hydrogen_treatment constr
_refine_ls_matrix_type full
_refine_ls_number_parameters 217
_refine_ls_number_reflns 4045
_refine_ls_number_restraints 1
_refine_ls_restrained_S_all 1.081
_refine_ls_R_factor_all 0.0395
_refine_ls_R_factor_gt 0.0368
_refine_ls_shift/su_max 0.000
_refine_ls_shift/su_mean 0.000
_refine_ls_structure_factor_coef Fsqd
_refine_ls_weighting_details 'w=1/[\s^2^(Fo^2^)+(0.0295P)^2^+0.3295P] where P=(Fo^2^+2Fc^2^)/3'
_refine_ls_weighting_scheme calc
_refine_ls_wR_factor_gt 0.0811
_refine_ls_wR_factor_ref 0.0831
_reflns_Friedel_coverage 0.756
_reflns_Friedel_fraction_full 0.884
_reflns_Friedel_fraction_max 0.856
_reflns_number_gt 3833
_reflns_number_total 4045
_reflns_threshold_expression 'I > 2\s(I)'
_cod_data_source_file ol501542r_si_005.cif
_cod_data_source_block sa3188
_cod_depositor_comments 'Adding full bibliography for 1516968--1516972.cif.'
_cod_original_cell_volume 952.1(4)
_cod_database_code 1516969
_shelxl_version_number 2013-4
_shelx_space_group_comment
;
The symmetry employed for this shelxl refinement is uniquely defined
by the following loop, which should always be used as a source of
symmetry information in preference to the above space-group names.
They are only intended as comments.
;
_diffrn_number_total 2310
_olex2_refinement_description
;
1. Fixed Uiso
 At 1.2 times of:
  All C(H) groups, All C(H,H) groups
 At 1.5 times of:
  All O(H) groups
2.a Riding coordinates:
 O1(H1AA), O1A(H1B)
2.b Ternary CH refined with riding coordinates:
 C1(H1), C2(H2), C1A(H1A), C2A(H2A)
2.c Secondary CH2 refined with riding coordinates:
 C9(H9A,H9B), C10(H10C,H10D), C9A(H9AA,H9AB), C10A(H10A,H10B)
2.d Aromatic/amide H refined with riding coordinates:
 C4(H4), C5(H5), C6(H6), C7(H7), C4A(H4A), C5A(H5A), C6A(H6A), C7A(H7A)
;

loop_
_space_group_symop_operation_xyz
'x, y, z'
'-x, y+1/2, -z'

loop_
_atom_site_label
_atom_site_type_symbol
_atom_site_fract_x
_atom_site_fract_y
_atom_site_fract_z
_atom_site_U_iso_or_equiv
_atom_site_adp_type
_atom_site_occupancy
_atom_site_site_symmetry_order
_atom_site_calc_flag
_atom_site_refinement_flags_posn
Br1 Br 0.76883(7) 1.01333(7) 0.43657(5) 0.05310(19) Uani 1 1 d .
O1 O 0.5754(3) 0.8608(4) 0.0648(3) 0.0301(7) Uani 1 1 d .
H1AA H 0.5857 0.6689 0.9806 0.045 Uiso 1 1 d R
C1 C 0.7318(5) 0.9813(5) 0.2453(5) 0.0345(11) Uani 1 1 d .
H1 H 0.6889 1.0709 0.1986 0.041 Uiso 1 1 calc R
C2 C 0.6355(5) 0.8524(5) 0.2061(4) 0.0268(9) Uani 1 1 d .
H2 H 0.5658 0.8628 0.2499 0.032 Uiso 1 1 calc R
C3 C 0.7009(5) 0.7019(5) 0.2388(4) 0.0261(10) Uani 1 1 d .
C4 C 0.6215(5) 0.5765(6) 0.2355(5) 0.0338(11) Uani 1 1 d .
H4 H 0.5293 0.5875 0.2140 0.041 Uiso 1 1 calc R
C5 C 0.6765(7) 0.4369(6) 0.2634(6) 0.0402(13) Uani 1 1 d .
H5 H 0.6219 0.3543 0.2594 0.048 Uiso 1 1 calc R
C6 C 0.8134(7) 0.4198(6) 0.2973(5) 0.0439(14) Uani 1 1 d .
H6 H 0.8515 0.3259 0.3179 0.053 Uiso 1 1 calc R
C7 C 0.8920(5) 0.5410(7) 0.3005(5) 0.0433(14) Uani 1 1 d .
H7 H 0.9840 0.5279 0.3229 0.052 Uiso 1 1 calc R
C8 C 0.8398(5) 0.6855(5) 0.2711(5) 0.0319(11) Uani 1 1 d .
C9 C 0.9315(5) 0.8134(7) 0.2778(6) 0.0479(15) Uani 1 1 d .
H9A H 0.9983 0.7855 0.2356 0.057 Uiso 1 1 calc R
H9B H 0.9774 0.8353 0.3698 0.057 Uiso 1 1 calc R
C10 C 0.8598(6) 0.9538(7) 0.2115(6) 0.0419(13) Uani 1 1 d .
H10C H 0.9184 1.0390 0.2393 0.050 Uiso 1 1 calc R
H10D H 0.8398 0.9441 0.1165 0.050 Uiso 1 1 calc R
Br1A Br 0.88888(5) 0.79071(6) 0.82154(7) 0.05187(19) Uani 1 1 d .
O1A O 0.5635(3) 0.6162(4) 0.9111(3) 0.0298(7) Uani 1 1 d .
H1B H 0.5252 0.9367 0.0446 0.045 Uiso 1 1 d R
C1A C 0.6998(5) 0.7492(5) 0.8045(5) 0.0313(11) Uani 1 1 d .
H1A H 0.6619 0.8363 0.8363 0.038 Uiso 1 1 calc R
C2A C 0.6950(5) 0.6173(5) 0.8931(5) 0.0264(9) Uani 1 1 d .
H2A H 0.7629 0.6295 0.9788 0.032 Uiso 1 1 calc R
C3A C 0.7134(5) 0.4698(5) 0.8339(5) 0.0271(10) Uani 1 1 d .
C4A C 0.7459(5) 0.3459(6) 0.9184(5) 0.0334(11) Uani 1 1 d .
H4A H 0.7612 0.3586 1.0088 0.040 Uiso 1 1 calc R
C5A C 0.7552(6) 0.2059(6) 0.8688(6) 0.0386(13) Uani 1 1 d .
H5A H 0.7780 0.1245 0.9255 0.046 Uiso 1 1 calc R
C6A C 0.7303(5) 0.1867(6) 0.7336(6) 0.0375(12) Uani 1 1 d .
H6A H 0.7339 0.0921 0.6990 0.045 Uiso 1 1 calc R
C7A C 0.7001(5) 0.3093(6) 0.6506(5) 0.0337(11) Uani 1 1 d .
H7A H 0.6843 0.2956 0.5603 0.040 Uiso 1 1 calc R
C8A C 0.6927(5) 0.4516(5) 0.6985(5) 0.0292(10) Uani 1 1 d .
C9A C 0.6668(6) 0.5825(6) 0.6057(5) 0.0405(13) Uani 1 1 d .
H9AA H 0.5995 0.5549 0.5244 0.049 Uiso 1 1 calc R
H9AB H 0.7481 0.6060 0.5841 0.049 Uiso 1 1 calc R
C10A C 0.6202(6) 0.7208(6) 0.6622(5) 0.0373(12) Uani 1 1 d .
H10A H 0.6280 0.8065 0.6092 0.045 Uiso 1 1 calc R
H10B H 0.5267 0.7093 0.6565 0.045 Uiso 1 1 calc R

loop_
_atom_site_aniso_label
_atom_site_aniso_U_11
_atom_site_aniso_U_22
_atom_site_aniso_U_33
_atom_site_aniso_U_23
_atom_site_aniso_U_13
_atom_site_aniso_U_12
Br1 0.0679(4) 0.0504(4) 0.0337(3) -0.0162(3) 0.0040(3) 0.0032(3)
O1 0.0379(18) 0.0243(16) 0.0262(16) -0.0004(13) 0.0063(14) 0.0078(15)
C1 0.048(3) 0.024(3) 0.028(2) -0.0023(18) 0.005(2) 0.003(2)
C2 0.030(2) 0.026(2) 0.024(2) -0.0021(18) 0.0062(19) 0.003(2)
C3 0.034(3) 0.023(2) 0.022(2) -0.0014(17) 0.009(2) 0.004(2)
C4 0.037(3) 0.032(3) 0.034(3) 0.001(2) 0.014(2) 0.000(2)
C5 0.063(4) 0.024(3) 0.037(3) 0.002(2) 0.020(3) -0.003(2)
C6 0.060(4) 0.029(3) 0.037(3) 0.003(2) 0.007(3) 0.017(3)
C7 0.036(3) 0.040(3) 0.046(3) -0.010(2) 0.000(2) 0.012(2)
C8 0.034(3) 0.027(2) 0.033(3) -0.0035(19) 0.007(2) 0.005(2)
C9 0.028(2) 0.051(4) 0.062(4) -0.012(3) 0.009(3) -0.004(3)
C10 0.041(3) 0.037(3) 0.048(3) -0.002(2) 0.014(3) -0.011(2)
Br1A 0.0413(3) 0.0340(3) 0.0887(5) 0.0014(3) 0.0323(3) -0.0051(3)
O1A 0.0353(18) 0.0267(17) 0.0297(17) -0.0099(14) 0.0132(15) -0.0070(15)
C1A 0.033(3) 0.020(2) 0.047(3) 0.0007(19) 0.020(2) -0.0001(19)
C2A 0.026(2) 0.024(2) 0.030(2) -0.0034(18) 0.0092(19) -0.0037(19)
C3A 0.030(2) 0.021(2) 0.031(2) -0.0025(17) 0.011(2) -0.0011(19)
C4A 0.037(3) 0.032(3) 0.033(3) 0.002(2) 0.012(2) 0.001(2)
C5A 0.048(3) 0.026(3) 0.044(3) 0.008(2) 0.017(3) 0.007(2)
C6A 0.038(3) 0.026(3) 0.052(3) -0.008(2) 0.020(3) -0.002(2)
C7A 0.038(3) 0.035(3) 0.030(2) -0.007(2) 0.012(2) 0.000(2)
C8A 0.030(3) 0.028(2) 0.029(2) -0.0014(19) 0.010(2) 0.001(2)
C9A 0.060(4) 0.036(3) 0.029(3) 0.003(2) 0.020(3) 0.006(3)
C10A 0.046(3) 0.028(3) 0.042(3) 0.005(2) 0.018(3) 0.005(2)

loop_
_atom_type_symbol
_atom_type_description
_atom_type_scat_dispersion_real
_atom_type_scat_dispersion_imag
_atom_type_scat_source
C C 0.0033 0.0016 'International Tables Vol C Tables 4.2.6.8 and 6.1.1.4'
H H 0.0000 0.0000 'International Tables Vol C Tables 4.2.6.8 and 6.1.1.4'
Br Br -0.2901 2.4595 'International Tables Vol C Tables 4.2.6.8 and 6.1.1.4'
O O 0.0106 0.0060 'International Tables Vol C Tables 4.2.6.8 and 6.1.1.4'

loop_
_geom_angle_atom_site_label_1
_geom_angle_atom_site_label_2
_geom_angle_atom_site_label_3
_geom_angle
C2 C1 Br1 107.9(3)
C10 C1 Br1 110.5(4)
C10 C1 C2 112.3(4)
O1 C2 C1 107.2(4)
O1 C2 C3 108.3(3)
C3 C2 C1 113.6(4)
C4 C3 C2 119.3(4)
C4 C3 C8 119.4(4)
C8 C3 C2 121.3(4)
C5 C4 C3 121.3(5)
C4 C5 C6 119.7(5)
C7 C6 C5 119.5(5)
C6 C7 C8 122.6(5)
C3 C8 C7 117.3(5)
C3 C8 C9 122.8(4)
C7 C8 C9 119.9(5)
C8 C9 C10 113.1(4)
C1 C10 C9 112.1(5)
C2A C1A Br1A 107.9(3)
C10A C1A Br1A 111.4(4)
C10A C1A C2A 112.0(4)
O1A C2A C1A 107.1(4)
O1A C2A C3A 107.2(4)
C3A C2A C1A 113.3(4)
C4A C3A C2A 117.9(4)
C8A C3A C2A 122.2(4)
C8A C3A C4A 119.8(4)
C5A C4A C3A 120.7(5)
C4A C5A C6A 119.6(5)
C7A C6A C5A 119.7(5)
C6A C7A C8A 121.8(5)
C3A C8A C9A 121.6(4)
C7A C8A C3A 118.5(4)
C7A C8A C9A 119.9(4)
C8A C9A C10A 113.4(4)
C1A C10A C9A 112.5(4)

loop_
_geom_bond_atom_site_label_1
_geom_bond_atom_site_label_2
_geom_bond_distance
Br1 C1 1.968(5)
O1 C2 1.444(5)
C1 C2 1.510(7)
C1 C10 1.509(8)
C2 C3 1.508(6)
C3 C4 1.394(7)
C3 C8 1.401(7)
C4 C5 1.374(7)
C5 C6 1.381(9)
C6 C7 1.359(9)
C7 C8 1.405(7)
C8 C9 1.486(8)
C9 C10 1.527(9)
Br1A C1A 1.973(5)
O1A C2A 1.447(6)
C1A C2A 1.521(7)
C1A C10A 1.513(7)
C2A C3A 1.501(6)
C3A C4A 1.404(7)
C3A C8A 1.396(6)
C4A C5A 1.376(7)
C5A C6A 1.389(8)
C6A C7A 1.384(8)
C7A C8A 1.385(7)
C8A C9A 1.504(7)
C9A C10A 1.520(7)

loop_
_geom_torsion_atom_site_label_1
_geom_torsion_atom_site_label_2
_geom_torsion_atom_site_label_3
_geom_torsion_atom_site_label_4
_geom_torsion
Br1 C1 C2 O1 161.4(3)
Br1 C1 C2 C3 -79.0(4)
Br1 C1 C10 C9 62.2(5)
O1 C2 C3 C4 -75.3(5)
O1 C2 C3 C8 104.1(5)
C1 C2 C3 C4 165.7(4)
C1 C2 C3 C8 -14.9(6)
C2 C1 C10 C9 -58.3(6)
C2 C3 C4 C5 179.4(5)
C2 C3 C8 C7 179.9(4)
C2 C3 C8 C9 1.1(7)
C3 C4 C5 C6 1.0(8)
C3 C8 C9 C10 -15.4(8)
C4 C3 C8 C7 -0.8(7)
C4 C3 C8 C9 -179.5(5)
C4 C5 C6 C7 -1.2(9)
C5 C6 C7 C8 0.4(9)
C6 C7 C8 C3 0.5(8)
C6 C7 C8 C9 179.3(6)
C7 C8 C9 C10 165.8(5)
C8 C3 C4 C5 0.0(7)
C8 C9 C10 C1 43.4(7)
C10 C1 C2 O1 -76.6(5)
C10 C1 C2 C3 43.0(5)
Br1A C1A C2A O1A 163.1(3)
Br1A C1A C2A C3A -78.9(4)
Br1A C1A C10A C9A 63.6(5)
O1A C2A C3A C4A -78.5(5)
O1A C2A C3A C8A 98.1(5)
C1A C2A C3A C4A 163.5(4)
C1A C2A C3A C8A -19.8(7)
C2A C1A C10A C9A -57.3(6)
C2A C3A C4A C5A 175.6(5)
C2A C3A C8A C7A -174.2(4)
C2A C3A C8A C9A 7.5(7)
C3A C4A C5A C6A -1.0(9)
C3A C8A C9A C10A -19.3(7)
C4A C3A C8A C7A 2.4(7)
C4A C3A C8A C9A -175.9(5)
C4A C5A C6A C7A 1.8(9)
C5A C6A C7A C8A -0.5(8)
C6A C7A C8A C3A -1.6(7)
C6A C7A C8A C9A 176.7(5)
C7A C8A C9A C10A 162.5(5)
C8A C3A C4A C5A -1.2(8)
C8A C9A C10A C1A 43.8(7)
C10A C1A C2A O1A -74.0(5)
C10A C1A C2A C3A 44.0(6)
